data_4080953
loop_
_publ_author_name
'Bielinski, Elizabeth A.'
'Dai, Wei'
'Guard, Louise M.'
'Hazari, Nilay'
'Takase, Michael K.'

_publ_section_title
;
 Synthesis, Properties, and Reactivity of Palladium and Nickel NHC
 Complexes Supported by Combinations of Allyl, Cyclopentadienyl, and
 Indenyl Ligands
;
_journal_issue 15
_journal_name_full Organometallics
_journal_page_first 4025
_journal_paper_doi 10.1021/om4002632
_journal_volume 32
_journal_year 2013
_chemical_formula_sum 'C36 H43 Cl N2 Pd'
_chemical_formula_weight 645.57
_chemical_name_systematic
; 
 ? 
;
_space_group_IT_number 14
_symmetry_cell_setting monoclinic
_symmetry_space_group_name_Hall '-P 2yn'
_symmetry_space_group_name_H-M 'P 1 21/n 1'
_atom_sites_solution_hydrogens geom
_atom_sites_solution_primary direct
_atom_sites_solution_secondary difmap
_audit_creation_method SHELXL-97
_cell_angle_alpha 90.00
_cell_angle_beta 105.32(3)
_cell_angle_gamma 90.00
_cell_formula_units_Z 4
_cell_length_a 9.874(3)
_cell_length_b 19.308(4)
_cell_length_c 17.316(3)
_cell_measurement_reflns_used 29255
_cell_measurement_temperature 223(2)
_cell_measurement_theta_max 30.5
_cell_measurement_theta_min 3.0
_cell_volume 3183.9(14)
_computing_cell_refinement 'CrystalClear-SM Expert 2.0 r12 (Rigaku, 2011)'
_computing_data_collection 'CrystalClear-SM Expert 2.0 r12 (Rigaku, 2011)'
_computing_data_reduction 'CrystalClear-SM Expert 2.0 r12 (Rigaku, 2011)'
_computing_publication_material 'SHELXL-97 (Sheldrick, 2008)'
_computing_structure_refinement 'SHELXL-97 (Sheldrick, 2008)'
_computing_structure_solution 'SHELXS-97 (Sheldrick, 2008)'
_diffrn_ambient_temperature 223(2)
_diffrn_detector_area_resol_mean 6.8
_diffrn_measured_fraction_theta_full 0.997
_diffrn_measured_fraction_theta_max 0.997
_diffrn_measurement_device_type 'Rigaku Mercury275R CCD'
_diffrn_measurement_method \w
_diffrn_radiation_monochromator graphite
_diffrn_radiation_source 'fine-focus sealed tube'
_diffrn_radiation_type MoK\a
_diffrn_radiation_wavelength 0.71075
_diffrn_reflns_av_R_equivalents 0.0339
_diffrn_reflns_av_sigmaI/netI 0.0229
_diffrn_reflns_limit_h_max 14
_diffrn_reflns_limit_h_min -14
_diffrn_reflns_limit_k_max 27
_diffrn_reflns_limit_k_min -27
_diffrn_reflns_limit_l_max 24
_diffrn_reflns_limit_l_min -24
_diffrn_reflns_number 64710
_diffrn_reflns_theta_full 30.51
_diffrn_reflns_theta_max 30.51
_diffrn_reflns_theta_min 3.00
_exptl_absorpt_coefficient_mu 0.693
_exptl_absorpt_correction_T_max 0.8190
_exptl_absorpt_correction_T_min 0.7690
_exptl_absorpt_correction_type multi-scan
_exptl_absorpt_process_details 'Jacobson, R. (1998) Private Communication'
_exptl_crystal_colour Orange
_exptl_crystal_density_diffrn 1.347
_exptl_crystal_density_method 'not measured'
_exptl_crystal_description Block
_exptl_crystal_F_000 1344
_exptl_crystal_size_max 0.40
_exptl_crystal_size_mid 0.35
_exptl_crystal_size_min 0.30
_refine_diff_density_max 0.722
_refine_diff_density_min -0.788
_refine_diff_density_rms 0.060
_refine_ls_extinction_method none
_refine_ls_goodness_of_fit_ref 1.131
_refine_ls_hydrogen_treatment constr
_refine_ls_matrix_type full
_refine_ls_number_parameters 369
_refine_ls_number_reflns 9681
_refine_ls_number_restraints 0
_refine_ls_restrained_S_all 1.131
_refine_ls_R_factor_all 0.0520
_refine_ls_R_factor_gt 0.0392
_refine_ls_shift/su_max 0.001
_refine_ls_shift/su_mean 0.000
_refine_ls_structure_factor_coef Fsqd
_refine_ls_weighting_details 'calc w=1/[\s^2^(Fo^2^)+(0.0290P)^2^+1.6103P] where P=(Fo^2^+2Fc^2^)/3'
_refine_ls_weighting_scheme calc
_refine_ls_wR_factor_gt 0.0768
_refine_ls_wR_factor_ref 0.0809
_reflns_number_gt 8174
_reflns_number_total 9681
_reflns_threshold_expression >2sigma(I)
_cod_data_source_file om4002632_si_002.cif
_cod_data_source_block '_IndClPd'
_cod_original_sg_symbol_H-M P2(1)/n
_cod_database_code 4080953

loop_
_symmetry_equiv_pos_as_xyz
'x, y, z'
'-x+1/2, y+1/2, -z+1/2'
'-x, -y, -z'
'x-1/2, -y-1/2, z-1/2'

loop_
_atom_site_label
_atom_site_type_symbol
_atom_site_fract_x
_atom_site_fract_y
_atom_site_fract_z
_atom_site_U_iso_or_equiv
_atom_site_adp_type
_atom_site_occupancy
_atom_site_symmetry_multiplicity
_atom_site_calc_flag
_atom_site_refinement_flags
Cl1 Cl 0.22872(9) 0.01581(3) 0.21055(4) 0.0680(2) Uani 1 1 d .
Pd1 Pd 0.264037(14) 0.122448(8) 0.275332(8) 0.03156(5) Uani 1 1 d .
C1 C 0.4484(2) 0.16432(17) 0.35968(15) 0.0616(7) Uani 1 1 d .
H1 H 0.5193 0.1843 0.3398 0.074 Uiso 1 1 calc R
C2 C 0.4432(2) 0.09609(16) 0.38362(14) 0.0541(6) Uani 1 1 d .
H2 H 0.4979 0.0596 0.3723 0.065 Uiso 1 1 calc R
C3 C 0.3389(2) 0.09020(13) 0.42913(12) 0.0429(5) Uani 1 1 d .
C4 C 0.3003(3) 0.03583(15) 0.47035(14) 0.0561(6) Uani 1 1 d .
H4 H 0.3460 -0.0072 0.4739 0.067 Uiso 1 1 calc R
C5 C 0.1928(3) 0.04635(18) 0.50627(15) 0.0671(8) Uani 1 1 d .
H5 H 0.1657 0.0101 0.5352 0.081 Uiso 1 1 calc R
C6 C 0.1244(3) 0.10917(19) 0.50043(15) 0.0698(9) Uani 1 1 d .
H6 H 0.0520 0.1149 0.5258 0.084 Uiso 1 1 calc R
C7 C 0.1598(3) 0.16385(16) 0.45811(14) 0.0569(7) Uani 1 1 d .
H7 H 0.1115 0.2062 0.4538 0.068 Uiso 1 1 calc R
C8 C 0.2683(2) 0.15477(12) 0.42217(12) 0.0422(5) Uani 1 1 d .
C9 C 0.3283(2) 0.19854(13) 0.37044(14) 0.0503(6) Uani 1 1 d .
H9 H 0.2932 0.2415 0.3484 0.060 Uiso 1 1 calc R
C11 C 0.11732(17) 0.16803(8) 0.18733(10) 0.0252(3) Uani 1 1 d .
N1 N -0.01614(15) 0.18785(7) 0.18341(9) 0.0269(3) Uani 1 1 d .
C21 C -0.07596(18) 0.19477(9) 0.25066(11) 0.0285(3) Uani 1 1 d .
C22 C -0.13831(19) 0.13760(10) 0.27647(11) 0.0326(4) Uani 1 1 d .
C27 C -0.1450(2) 0.06627(10) 0.23871(12) 0.0392(4) Uani 1 1 d .
H27 H -0.0996 0.0690 0.1942 0.047 Uiso 1 1 calc R
C28 C -0.0660(3) 0.01298(13) 0.29851(17) 0.0621(7) Uani 1 1 d .
H28A H 0.0300 0.0283 0.3205 0.093 Uiso 1 1 calc R
H28B H -0.0660 -0.0311 0.2717 0.093 Uiso 1 1 calc R
H28C H -0.1115 0.0078 0.3414 0.093 Uiso 1 1 calc R
C29 C -0.2978(3) 0.04431(14) 0.20377(17) 0.0618(7) Uani 1 1 d .
H29A H -0.3438 0.0402 0.2466 0.093 Uiso 1 1 calc R
H29B H -0.3005 0.0000 0.1770 0.093 Uiso 1 1 calc R
H29C H -0.3459 0.0788 0.1656 0.093 Uiso 1 1 calc R
C23 C -0.1977(2) 0.14813(12) 0.34035(13) 0.0415(5) Uani 1 1 d .
H23 H -0.2381 0.1105 0.3605 0.050 Uiso 1 1 calc R
C24 C -0.1983(2) 0.21249(13) 0.37425(13) 0.0459(5) Uani 1 1 d .
H24 H -0.2401 0.2185 0.4167 0.055 Uiso 1 1 calc R
C25 C -0.1383(2) 0.26809(12) 0.34656(13) 0.0438(5) Uani 1 1 d .
H25 H -0.1410 0.3119 0.3697 0.053 Uiso 1 1 calc R
C26 C -0.0734(2) 0.26072(10) 0.28473(12) 0.0352(4) Uani 1 1 d .
C30 C -0.0031(3) 0.32280(11) 0.25770(15) 0.0483(5) Uani 1 1 d .
H30 H 0.0610 0.3053 0.2268 0.058 Uiso 1 1 calc R
C31 C 0.0848(3) 0.36425(14) 0.32885(19) 0.0706(8) Uani 1 1 d .
H31A H 0.0230 0.3876 0.3557 0.106 Uiso 1 1 calc R
H31B H 0.1406 0.3983 0.3098 0.106 Uiso 1 1 calc R
H31C H 0.1465 0.3331 0.3661 0.106 Uiso 1 1 calc R
C32 C -0.1109(4) 0.37021(15) 0.2025(2) 0.0852(10) Uani 1 1 d .
H32A H -0.1582 0.3451 0.1545 0.128 Uiso 1 1 calc R
H32B H -0.0634 0.4102 0.1881 0.128 Uiso 1 1 calc R
H32C H -0.1793 0.3854 0.2301 0.128 Uiso 1 1 calc R
C12 C -0.0830(2) 0.21204(11) 0.10740(11) 0.0359(4) Uani 1 1 d .
H12 H -0.1759 0.2283 0.0902 0.043 Uiso 1 1 calc R
C13 C 0.0089(2) 0.20801(11) 0.06341(11) 0.0368(4) Uani 1 1 d .
H13 H -0.0066 0.2211 0.0095 0.044 Uiso 1 1 calc R
N2 N 0.13174(15) 0.18085(8) 0.11253(9) 0.0283(3) Uani 1 1 d .
C41 C 0.26234(19) 0.17559(10) 0.08983(10) 0.0298(4) Uani 1 1 d .
C42 C 0.2811(2) 0.12062(10) 0.04126(11) 0.0334(4) Uani 1 1 d .
C47 C 0.1689(2) 0.06732(11) 0.00735(12) 0.0400(4) Uani 1 1 d .
H47 H 0.1018 0.0675 0.0409 0.048 Uiso 1 1 calc R
C48 C 0.2262(3) -0.00622(12) 0.00792(16) 0.0562(6) Uani 1 1 d .
H48A H 0.2847 -0.0091 -0.0290 0.084 Uiso 1 1 calc R
H48B H 0.1487 -0.0385 -0.0083 0.084 Uiso 1 1 calc R
H48C H 0.2818 -0.0177 0.0615 0.084 Uiso 1 1 calc R
C49 C 0.0878(3) 0.08790(16) -0.07805(14) 0.0601(7) Uani 1 1 d .
H49A H 0.0459 0.1332 -0.0771 0.090 Uiso 1 1 calc R
H49B H 0.0145 0.0541 -0.0990 0.090 Uiso 1 1 calc R
H49C H 0.1517 0.0893 -0.1120 0.090 Uiso 1 1 calc R
C43 C 0.4087(2) 0.11818(12) 0.02088(13) 0.0428(5) Uani 1 1 d .
H43 H 0.4258 0.0817 -0.0113 0.051 Uiso 1 1 calc R
C44 C 0.5096(2) 0.16802(14) 0.04691(15) 0.0510(6) Uani 1 1 d .
H44 H 0.5949 0.1651 0.0326 0.061 Uiso 1 1 calc R
C45 C 0.4875(2) 0.22210(13) 0.09361(14) 0.0493(5) Uani 1 1 d .
H45 H 0.5579 0.2557 0.1106 0.059 Uiso 1 1 calc R
C46 C 0.3627(2) 0.22810(11) 0.11631(12) 0.0372(4) Uani 1 1 d .
C50 C 0.3357(3) 0.29011(12) 0.16352(14) 0.0485(5) Uani 1 1 d .
H50 H 0.2726 0.2747 0.1961 0.058 Uiso 1 1 calc R
C51 C 0.4684(4) 0.31940(15) 0.22125(19) 0.0758(9) Uani 1 1 d .
H51A H 0.5208 0.2821 0.2532 0.114 Uiso 1 1 calc R
H51B H 0.4423 0.3532 0.2562 0.114 Uiso 1 1 calc R
H51C H 0.5262 0.3415 0.1909 0.114 Uiso 1 1 calc R
C52 C 0.2596(3) 0.34728(15) 0.1078(2) 0.0702(8) Uani 1 1 d .
H52A H 0.3190 0.3638 0.0751 0.105 Uiso 1 1 calc R
H52B H 0.2386 0.3853 0.1394 0.105 Uiso 1 1 calc R
H52C H 0.1729 0.3291 0.0734 0.105 Uiso 1 1 calc R

loop_
_atom_site_aniso_label
_atom_site_aniso_U_11
_atom_site_aniso_U_22
_atom_site_aniso_U_33
_atom_site_aniso_U_23
_atom_site_aniso_U_13
_atom_site_aniso_U_12
Cl1 0.1108(6) 0.0450(3) 0.0477(3) -0.0030(3) 0.0199(4) 0.0285(3)
Pd1 0.02784(7) 0.04014(8) 0.02684(7) 0.00616(6) 0.00747(5) 0.00743(6)
C1 0.0298(11) 0.098(2) 0.0493(14) 0.0166(14) -0.0028(10) -0.0145(12)
C2 0.0338(11) 0.0858(18) 0.0392(12) 0.0151(12) 0.0035(9) 0.0153(11)
C3 0.0366(10) 0.0599(14) 0.0269(9) 0.0056(9) -0.0009(8) 0.0040(10)
C4 0.0641(16) 0.0643(16) 0.0356(12) 0.0116(11) 0.0057(11) 0.0050(12)
C5 0.0723(18) 0.092(2) 0.0375(13) 0.0122(13) 0.0149(12) -0.0155(16)
C6 0.0534(15) 0.123(3) 0.0371(13) -0.0063(15) 0.0188(11) -0.0021(16)
C7 0.0536(14) 0.0779(18) 0.0364(12) -0.0148(12) 0.0067(10) 0.0121(13)
C8 0.0413(11) 0.0531(13) 0.0263(9) -0.0051(9) -0.0014(8) -0.0018(9)
C9 0.0477(12) 0.0514(13) 0.0411(12) 0.0013(10) -0.0073(10) -0.0109(10)
C11 0.0267(8) 0.0232(8) 0.0252(8) 0.0000(6) 0.0059(6) -0.0009(6)
N1 0.0261(7) 0.0266(7) 0.0280(7) 0.0020(6) 0.0069(6) 0.0006(5)
C21 0.0238(8) 0.0326(9) 0.0297(9) -0.0012(7) 0.0079(6) 0.0024(6)
C22 0.0295(9) 0.0349(10) 0.0347(9) -0.0022(7) 0.0109(7) -0.0022(7)
C27 0.0502(12) 0.0322(10) 0.0393(11) -0.0007(8) 0.0190(9) -0.0066(9)
C28 0.0774(18) 0.0461(14) 0.0636(17) 0.0059(12) 0.0204(14) 0.0106(13)
C29 0.0648(16) 0.0499(15) 0.0638(16) -0.0089(12) 0.0052(13) -0.0184(12)
C23 0.0365(10) 0.0503(12) 0.0430(11) -0.0029(9) 0.0197(9) -0.0062(9)
C24 0.0350(10) 0.0643(15) 0.0435(12) -0.0136(10) 0.0191(9) -0.0016(10)
C25 0.0383(10) 0.0452(12) 0.0499(12) -0.0174(10) 0.0150(9) 0.0031(9)
C26 0.0309(9) 0.0324(10) 0.0417(11) -0.0043(8) 0.0086(8) 0.0009(7)
C30 0.0596(14) 0.0289(10) 0.0605(15) -0.0043(9) 0.0232(12) -0.0023(9)
C31 0.081(2) 0.0471(15) 0.086(2) -0.0150(14) 0.0264(17) -0.0276(14)
C32 0.118(3) 0.0436(16) 0.086(2) 0.0133(15) 0.013(2) 0.0138(16)
C12 0.0295(9) 0.0417(11) 0.0331(10) 0.0061(8) 0.0018(7) 0.0047(8)
C13 0.0353(10) 0.0447(11) 0.0270(9) 0.0081(8) 0.0024(7) 0.0026(8)
N2 0.0285(7) 0.0321(8) 0.0240(7) 0.0031(6) 0.0062(6) 0.0008(6)
C41 0.0288(8) 0.0357(10) 0.0252(8) 0.0064(7) 0.0080(7) -0.0006(7)
C42 0.0357(9) 0.0396(10) 0.0258(8) 0.0050(8) 0.0099(7) 0.0004(8)
C47 0.0454(11) 0.0443(11) 0.0323(10) -0.0053(8) 0.0139(8) -0.0054(9)
C48 0.0761(17) 0.0441(13) 0.0546(14) -0.0090(11) 0.0285(13) -0.0042(12)
C49 0.0615(16) 0.0739(18) 0.0390(12) -0.0100(12) 0.0029(11) -0.0064(13)
C43 0.0426(11) 0.0501(12) 0.0402(11) 0.0032(9) 0.0189(9) 0.0028(9)
C44 0.0364(11) 0.0679(16) 0.0546(14) 0.0082(12) 0.0224(10) -0.0017(10)
C45 0.0393(11) 0.0589(14) 0.0508(13) 0.0043(11) 0.0141(10) -0.0156(10)
C46 0.0390(10) 0.0398(11) 0.0333(10) 0.0056(8) 0.0103(8) -0.0074(8)
C50 0.0600(14) 0.0419(12) 0.0480(13) -0.0046(9) 0.0223(11) -0.0192(10)
C51 0.091(2) 0.0613(18) 0.0663(19) -0.0121(14) 0.0059(16) -0.0307(16)
C52 0.083(2) 0.0478(15) 0.082(2) 0.0007(14) 0.0269(17) 0.0039(14)

loop_
_atom_type_symbol
_atom_type_description
_atom_type_scat_dispersion_real
_atom_type_scat_dispersion_imag
_atom_type_scat_source
C C 0.0033 0.0016 'International Tables Vol C Tables 4.2.6.8 and 6.1.1.4'
H H 0.0000 0.0000 'International Tables Vol C Tables 4.2.6.8 and 6.1.1.4'
N N 0.0061 0.0033 'International Tables Vol C Tables 4.2.6.8 and 6.1.1.4'
Pd Pd -0.9988 1.0072 'International Tables Vol C Tables 4.2.6.8 and 6.1.1.4'
Cl Cl 0.1484 0.1585 'International Tables Vol C Tables 4.2.6.8 and 6.1.1.4'

loop_
_geom_angle_atom_site_label_1
_geom_angle_atom_site_label_2
_geom_angle_atom_site_label_3
_geom_angle
C11 Pd1 C1 131.10(10)
C11 Pd1 C9 106.65(8)
C1 Pd1 C9 37.98(10)
C11 Pd1 C2 166.95(9)
C1 Pd1 C2 36.32(11)
C9 Pd1 C2 61.16(10)
C11 Pd1 Cl1 92.06(5)
C1 Pd1 Cl1 130.35(9)
C9 Pd1 Cl1 160.12(7)
C2 Pd1 Cl1 100.64(8)
C11 Pd1 C8 117.24(7)
C1 Pd1 C8 57.27(9)
C9 Pd1 C8 34.20(8)
C2 Pd1 C8 55.93(8)
Cl1 Pd1 C8 130.07(6)
C11 Pd1 C3 145.27(7)
C1 Pd1 C3 56.45(9)
C9 Pd1 C3 56.47(8)
C2 Pd1 C3 33.42(8)
Cl1 Pd1 C3 104.10(6)
C8 Pd1 C3 31.32(7)
C2 C1 C9 107.8(2)
C2 C1 Pd1 75.87(15)
C9 C1 Pd1 71.24(13)
C2 C1 H1 126.1
C9 C1 H1 126.1
Pd1 C1 H1 118.7
C1 C2 C3 108.9(2)
C1 C2 Pd1 67.81(13)
C3 C2 Pd1 87.52(13)
C1 C2 H2 125.6
C3 C2 H2 125.6
Pd1 C2 H2 111.2
C4 C3 C8 121.1(2)
C4 C3 C2 132.1(2)
C8 C3 C2 106.7(2)
C4 C3 Pd1 131.23(16)
C8 C3 Pd1 72.96(11)
C2 C3 Pd1 59.07(11)
C3 C4 C5 118.2(3)
C3 C4 H4 120.9
C5 C4 H4 120.9
C6 C5 C4 121.1(3)
C6 C5 H5 119.5
C4 C5 H5 119.5
C5 C6 C7 121.6(3)
C5 C6 H6 119.2
C7 C6 H6 119.2
C6 C7 C8 118.4(3)
C6 C7 H7 120.8
C8 C7 H7 120.8
C7 C8 C3 119.6(2)
C7 C8 C9 133.4(2)
C3 C8 C9 106.8(2)
C7 C8 Pd1 130.81(15)
C3 C8 Pd1 75.71(12)
C9 C8 Pd1 56.42(11)
C1 C9 C8 107.5(2)
C1 C9 Pd1 70.78(15)
C8 C9 Pd1 89.38(14)
C1 C9 H9 126.3
C8 C9 H9 126.3
Pd1 C9 H9 106.7
N1 C11 N2 104.20(14)
N1 C11 Pd1 131.18(13)
N2 C11 Pd1 124.44(12)
C11 N1 C12 110.78(15)
C11 N1 C21 125.77(14)
C12 N1 C21 122.67(15)
C22 C21 C26 123.05(17)
C22 C21 N1 119.64(16)
C26 C21 N1 117.24(16)
C21 C22 C23 116.87(18)
C21 C22 C27 123.58(17)
C23 C22 C27 119.55(18)
C22 C27 C28 111.36(19)
C22 C27 C29 110.38(18)
C28 C27 C29 110.9(2)
C22 C27 H27 108.0
C28 C27 H27 108.0
C29 C27 H27 108.0
C27 C28 H28A 109.5
C27 C28 H28B 109.5
H28A C28 H28B 109.5
C27 C28 H28C 109.5
H28A C28 H28C 109.5
H28B C28 H28C 109.5
C27 C29 H29A 109.5
C27 C29 H29B 109.5
H29A C29 H29B 109.5
C27 C29 H29C 109.5
H29A C29 H29C 109.5
H29B C29 H29C 109.5
C24 C23 C22 121.3(2)
C24 C23 H23 119.4
C22 C23 H23 119.4
C25 C24 C23 120.45(19)
C25 C24 H24 119.8
C23 C24 H24 119.8
C24 C25 C26 121.17(19)
C24 C25 H25 119.4
C26 C25 H25 119.4
C25 C26 C21 117.11(18)
C25 C26 C30 119.77(18)
C21 C26 C30 123.12(18)
C26 C30 C32 111.4(2)
C26 C30 C31 111.9(2)
C32 C30 C31 110.0(2)
C26 C30 H30 107.8
C32 C30 H30 107.8
C31 C30 H30 107.8
C30 C31 H31A 109.5
C30 C31 H31B 109.5
H31A C31 H31B 109.5
C30 C31 H31C 109.5
H31A C31 H31C 109.5
H31B C31 H31C 109.5
C30 C32 H32A 109.5
C30 C32 H32B 109.5
H32A C32 H32B 109.5
C30 C32 H32C 109.5
H32A C32 H32C 109.5
H32B C32 H32C 109.5
C13 C12 N1 107.28(16)
C13 C12 H12 126.4
N1 C12 H12 126.4
C12 C13 N2 106.80(16)
C12 C13 H13 126.6
N2 C13 H13 126.6
C11 N2 C13 110.93(15)
C11 N2 C41 124.73(15)
C13 N2 C41 123.89(15)
C42 C41 C46 123.33(17)
C42 C41 N2 119.11(16)
C46 C41 N2 117.53(17)
C43 C42 C41 116.77(18)
C43 C42 C47 119.75(18)
C41 C42 C47 123.41(17)
C42 C47 C48 113.44(19)
C42 C47 C49 109.88(19)
C48 C47 C49 110.17(19)
C42 C47 H47 107.7
C48 C47 H47 107.7
C49 C47 H47 107.7
C47 C48 H48A 109.5
C47 C48 H48B 109.5
H48A C48 H48B 109.5
C47 C48 H48C 109.5
H48A C48 H48C 109.5
H48B C48 H48C 109.5
C47 C49 H49A 109.5
C47 C49 H49B 109.5
H49A C49 H49B 109.5
C47 C49 H49C 109.5
H49A C49 H49C 109.5
H49B C49 H49C 109.5
C44 C43 C42 121.2(2)
C44 C43 H43 119.4
C42 C43 H43 119.4
C43 C44 C45 120.8(2)
C43 C44 H44 119.6
C45 C44 H44 119.6
C44 C45 C46 121.3(2)
C44 C45 H45 119.4
C46 C45 H45 119.4
C45 C46 C41 116.6(2)
C45 C46 C50 120.90(19)
C41 C46 C50 122.46(18)
C46 C50 C52 111.0(2)
C46 C50 C51 113.7(2)
C52 C50 C51 109.8(2)
C46 C50 H50 107.3
C52 C50 H50 107.3
C51 C50 H50 107.3
C50 C51 H51A 109.5
C50 C51 H51B 109.5
H51A C51 H51B 109.5
C50 C51 H51C 109.5
H51A C51 H51C 109.5
H51B C51 H51C 109.5
C50 C52 H52A 109.5
C50 C52 H52B 109.5
H52A C52 H52B 109.5
C50 C52 H52C 109.5
H52A C52 H52C 109.5
H52B C52 H52C 109.5

loop_
_geom_bond_atom_site_label_1
_geom_bond_atom_site_label_2
_geom_bond_distance
Cl1 Pd1 2.3265(8)
Pd1 C11 2.0071(18)
Pd1 C1 2.167(2)
Pd1 C9 2.173(2)
Pd1 C2 2.269(2)
Pd1 C8 2.608(2)
Pd1 C3 2.643(2)
C1 C2 1.386(4)
C1 C9 1.412(4)
C1 H1 0.9400
C2 C3 1.457(3)
C2 H2 0.9400
C3 C4 1.379(3)
C3 C8 1.418(3)
C4 C5 1.380(4)
C4 H4 0.9400
C5 C6 1.379(4)
C5 H5 0.9400
C6 C7 1.382(4)
C6 H6 0.9400
C7 C8 1.385(3)
C7 H7 0.9400
C8 C9 1.466(3)
C9 H9 0.9400
C11 N1 1.357(2)
C11 N2 1.363(2)
N1 C12 1.388(2)
N1 C21 1.444(2)
C21 C22 1.394(3)
C21 C26 1.401(3)
C22 C23 1.397(3)
C22 C27 1.518(3)
C27 C28 1.521(3)
C27 C29 1.529(3)
C27 H27 0.9900
C28 H28A 0.9700
C28 H28B 0.9700
C28 H28C 0.9700
C29 H29A 0.9700
C29 H29B 0.9700
C29 H29C 0.9700
C23 C24 1.375(3)
C23 H23 0.9400
C24 C25 1.373(3)
C24 H24 0.9400
C25 C26 1.393(3)
C25 H25 0.9400
C26 C30 1.520(3)
C30 C32 1.532(4)
C30 C31 1.532(4)
C30 H30 0.9900
C31 H31A 0.9700
C31 H31B 0.9700
C31 H31C 0.9700
C32 H32A 0.9700
C32 H32B 0.9700
C32 H32C 0.9700
C12 C13 1.332(3)
C12 H12 0.9400
C13 N2 1.387(2)
C13 H13 0.9400
N2 C41 1.448(2)
C41 C42 1.397(3)
C41 C46 1.407(3)
C42 C43 1.396(3)
C42 C47 1.512(3)
C47 C48 1.528(3)
C47 C49 1.536(3)
C47 H47 0.9900
C48 H48A 0.9700
C48 H48B 0.9700
C48 H48C 0.9700
C49 H49A 0.9700
C49 H49B 0.9700
C49 H49C 0.9700
C43 C44 1.373(3)
C43 H43 0.9400
C44 C45 1.373(3)
C44 H44 0.9400
C45 C46 1.393(3)
C45 H45 0.9400
C46 C50 1.513(3)
C50 C52 1.527(4)
C50 C51 1.531(4)
C50 H50 0.9900
C51 H51A 0.9700
C51 H51B 0.9700
C51 H51C 0.9700
C52 H52A 0.9700
C52 H52B 0.9700
C52 H52C 0.9700
